data_4131180
loop_
_publ_author_name
'Courtemanche, Marc-Andr\'e'
'Transue, Wesley J.'
'Cummins, Christopher C.'

_publ_section_title
;
 Phosphinidene Reactivity of a Transient Vanadium P\\tb N Complex.
;
_journal_issue 50
_journal_name_full 'Journal of the American Chemical Society'
_journal_page_first 16220
_journal_page_last 16223
_journal_paper_doi 10.1021/jacs.6b10545
_journal_volume 138
_journal_year 2016
_chemical_formula_sum 'C41 H62 N4 P V'
_chemical_formula_weight 692.85
_space_group_crystal_system triclinic
_space_group_IT_number 2
_space_group_name_Hall '-P 1'
_space_group_name_H-M_alt 'P -1'
_atom_sites_solution_hydrogens geom
_atom_sites_solution_primary direct
_atom_sites_solution_secondary difmap
_audit_creation_method SHELXL-2014/7
_cell_angle_alpha 88.103(2)
_cell_angle_beta 75.493(2)
_cell_angle_gamma 81.770(2)
_cell_formula_units_Z 2
_cell_length_a 10.5666(9)
_cell_length_b 11.4560(10)
_cell_length_c 17.0471(14)
_cell_measurement_reflns_used 8069
_cell_measurement_temperature 100(2)
_cell_measurement_theta_max 24.39
_cell_measurement_theta_min 2.47
_cell_volume 1977.2(3)
_computing_cell_refinement 'SAINT 7.46A (Bruker-AXS, 2011)'
_computing_data_collection 'APEX2 v2011.4.0 (Bruker-AXS, 2011)'
_computing_data_reduction 'SAINT 7.46A (Bruker-AXS, 2011)'
_computing_molecular_graphics 'Bruker SHELXTL'
_computing_publication_material 'Bruker SHELXTL'
_computing_structure_refinement 'SHELXL-2014/7 (Sheldrick, 2014)'
_computing_structure_solution 'SHELXS-97 (Sheldrick, 2008)'
_diffrn_ambient_temperature 100(2)
_diffrn_detector_area_resol_mean 8.3
_diffrn_measured_fraction_theta_full 1.000
_diffrn_measured_fraction_theta_max 1.000
_diffrn_measurement_device_type 'Bruker Smart APEX2 CCD'
_diffrn_measurement_method '\f and \w scans'
_diffrn_radiation_type MoK\a
_diffrn_radiation_wavelength 0.71073
_diffrn_reflns_av_R_equivalents 0.0657
_diffrn_reflns_av_unetI/netI 0.0588
_diffrn_reflns_Laue_measured_fraction_full 1.000
_diffrn_reflns_Laue_measured_fraction_max 1.000
_diffrn_reflns_limit_h_max 14
_diffrn_reflns_limit_h_min -14
_diffrn_reflns_limit_k_max 15
_diffrn_reflns_limit_k_min -15
_diffrn_reflns_limit_l_max 22
_diffrn_reflns_limit_l_min -23
_diffrn_reflns_number 57809
_diffrn_reflns_point_group_measured_fraction_full 1.000
_diffrn_reflns_point_group_measured_fraction_max 1.000
_diffrn_reflns_theta_full 25.242
_diffrn_reflns_theta_max 28.699
_diffrn_reflns_theta_min 1.234
_diffrn_source 'I\mS micro-focus sealed tube, multilayer optics'
_exptl_absorpt_coefficient_mu 0.324
_exptl_absorpt_correction_type multi-scan
_exptl_absorpt_process_details 'SADABS (Sheldrick, 2009)'
_exptl_crystal_colour orange
_exptl_crystal_density_diffrn 1.164
_exptl_crystal_density_method 'not measured'
_exptl_crystal_description plate
_exptl_crystal_F_000 748
_exptl_crystal_size_max 0.130
_exptl_crystal_size_mid 0.120
_exptl_crystal_size_min 0.060
_exptl_transmission_factor_max 0.7458
_exptl_transmission_factor_min 0.6721
_refine_diff_density_max 0.795
_refine_diff_density_min -0.444
_refine_diff_density_rms 0.062
_refine_ls_extinction_method none
_refine_ls_goodness_of_fit_ref 1.043
_refine_ls_hydrogen_treatment constr
_refine_ls_matrix_type full
_refine_ls_number_parameters 510
_refine_ls_number_reflns 10208
_refine_ls_number_restraints 1069
_refine_ls_restrained_S_all 1.002
_refine_ls_R_factor_all 0.0884
_refine_ls_R_factor_gt 0.0571
_refine_ls_shift/su_max 0.000
_refine_ls_shift/su_mean 0.000
_refine_ls_structure_factor_coef Fsqd
_refine_ls_weighting_details 'w=1/[\s^2^(Fo^2^)+(0.0581P)^2^+1.4620P] where P=(Fo^2^+2Fc^2^)/3'
_refine_ls_weighting_scheme calc
_refine_ls_wR_factor_gt 0.1361
_refine_ls_wR_factor_ref 0.1525
_reflns_Friedel_coverage 0.000
_reflns_number_gt 7164
_reflns_number_total 10208
_reflns_threshold_expression 'I > 2\s(I)'
_cod_data_source_file ja6b10545_si_006.cif
_cod_data_source_block X8_16177
_cod_database_code 4131180
_shelx_shelxl_version_number 2014/7
_shelx_space_group_comment
; 
The symmetry employed for this shelxl refinement is uniquely defined 
by the following loop, which should always be used as a source of 
symmetry information in preference to the above space-group names. 
They are only intended as comments. 
;
_shelx_estimated_absorpt_t_min 0.959
_shelx_estimated_absorpt_t_max 0.981

loop_
_space_group_symop_operation_xyz
'x, y, z'
'-x, -y, -z'

loop_
_atom_site_label
_atom_site_type_symbol
_atom_site_fract_x
_atom_site_fract_y
_atom_site_fract_z
_atom_site_U_iso_or_equiv
_atom_site_adp_type
_atom_site_occupancy
_atom_site_site_symmetry_order
_atom_site_calc_flag
_atom_site_refinement_flags_posn
_atom_site_refinement_flags_adp
_atom_site_refinement_flags_occupancy
_atom_site_disorder_assembly
_atom_site_disorder_group
V1 V 0.44065(4) 0.78586(3) 0.30828(2) 0.02483(11) Uani 1 1 d . U . . .
N1 N 0.3217(2) 0.82994(18) 0.39115(12) 0.0350(5) Uani 1 1 d D U . . .
P1 P 0.16904(9) 0.88756(8) 0.45127(5) 0.0418(3) Uani 0.787(2) 1 d D U P A 1
C1 C 0.2019(5) 0.9086(4) 0.5506(2) 0.0570(12) Uani 0.787(2) 1 d D U P A 1
H1A H 0.2954 0.9065 0.5519 0.068 Uiso 0.787(2) 1 calc R U P A 1
H1B H 0.1402 0.9685 0.5871 0.068 Uiso 0.787(2) 1 calc R U P A 1
C2 C 0.1555(4) 0.7926(3) 0.54447(19) 0.0411(8) Uani 0.787(2) 1 d D U P A 1
H2 H 0.2240 0.7216 0.5401 0.049 Uiso 0.787(2) 1 calc R U P A 1
C3 C 0.0189(4) 0.7760(4) 0.5907(3) 0.0440(9) Uani 0.787(2) 1 d D U P A 1
H3 H -0.0467 0.8492 0.6029 0.053 Uiso 0.787(2) 1 calc R U P A 1
C4 C -0.034(2) 0.6675(9) 0.5770(9) 0.0526(11) Uani 0.787(2) 1 d D U P A 1
H4A H -0.1290 0.6742 0.5790 0.063 Uiso 0.787(2) 1 calc R U P A 1
H4B H 0.0238 0.6096 0.5371 0.063 Uiso 0.787(2) 1 calc R U P A 1
C5 C 0.0033(4) 0.6811(4) 0.6538(2) 0.0481(9) Uani 0.787(2) 1 d D U P A 1
H5A H 0.0843 0.6322 0.6617 0.058 Uiso 0.787(2) 1 calc R U P A 1
H5B H -0.0687 0.6968 0.7036 0.058 Uiso 0.787(2) 1 calc R U P A 1
P1A P 0.2647(3) 0.8163(3) 0.49729(19) 0.0413(10) Uani 0.213(2) 1 d D U P A 2
C1A C 0.1499(12) 0.9549(10) 0.5115(9) 0.046(3) Uani 0.213(2) 1 d D U P A 2
H1A1 H 0.1228 0.9898 0.5665 0.056 Uiso 0.213(2) 1 calc R U P A 2
H1A2 H 0.1639 1.0135 0.4673 0.056 Uiso 0.213(2) 1 calc R U P A 2
C2A C 0.0860(10) 0.8497(10) 0.4978(7) 0.038(2) Uani 0.213(2) 1 d D U P A 2
H2A H 0.0687 0.8476 0.4428 0.046 Uiso 0.213(2) 1 calc R U P A 2
C3A C -0.0167(15) 0.8064(14) 0.5629(9) 0.0440(9) Uani 0.213(2) 1 d D U P A 2
H3A H -0.0980 0.8646 0.5824 0.053 Uiso 0.213(2) 1 calc R U P A 2
C4A C -0.038(9) 0.681(3) 0.572(4) 0.0526(11) Uani 0.213(2) 1 d D U P A 2
H4A1 H -0.1296 0.6641 0.5937 0.063 Uiso 0.213(2) 1 calc R U P A 2
H4A2 H 0.0177 0.6245 0.5304 0.063 Uiso 0.213(2) 1 calc R U P A 2
C5A C 0.0263(16) 0.7310(15) 0.6284(10) 0.0481(9) Uani 0.213(2) 1 d D U P A 2
H5A1 H 0.1221 0.7062 0.6217 0.058 Uiso 0.213(2) 1 calc R U P A 2
H5A2 H -0.0254 0.7459 0.6851 0.058 Uiso 0.213(2) 1 calc R U P A 2
N2 N 0.5945(2) 0.71897(16) 0.34034(11) 0.0276(4) Uani 1 1 d . U . . .
C21 C 0.6761(2) 0.6254(2) 0.28914(15) 0.0302(5) Uani 1 1 d . U . . .
C22 C 0.6530(3) 0.5081(2) 0.30114(17) 0.0366(6) Uani 1 1 d . U . . .
H22 H 0.5839 0.4892 0.3452 0.044 Uiso 1 1 calc R U . . .
C23 C 0.7293(3) 0.4184(2) 0.24986(18) 0.0423(6) Uani 1 1 d . U . . .
C24 C 0.8327(3) 0.4464(2) 0.18751(19) 0.0437(6) Uani 1 1 d . U . . .
H24 H 0.8857 0.3854 0.1527 0.052 Uiso 1 1 calc R U . . .
C25 C 0.8607(3) 0.5620(2) 0.17453(17) 0.0384(6) Uani 1 1 d . U . . .
C26 C 0.7803(2) 0.6511(2) 0.22568(15) 0.0303(5) Uani 1 1 d . U . . .
H26 H 0.7970 0.7304 0.2170 0.036 Uiso 1 1 calc R U . . .
C231 C 0.6978(4) 0.2926(2) 0.2635(2) 0.0578(9) Uani 1 1 d . U . . .
H23A H 0.7329 0.2477 0.2129 0.087 Uiso 1 1 calc R U . . .
H23B H 0.6020 0.2938 0.2808 0.087 Uiso 1 1 calc R U . . .
H23C H 0.7384 0.2554 0.3055 0.087 Uiso 1 1 calc R U . . .
C251 C 0.9734(3) 0.5921(3) 0.10712(19) 0.0488(7) Uani 1 1 d . U . . .
H25A H 0.9957 0.5310 0.0651 0.073 Uiso 1 1 calc R U . . .
H25B H 1.0504 0.5965 0.1286 0.073 Uiso 1 1 calc R U . . .
H25C H 0.9476 0.6684 0.0838 0.073 Uiso 1 1 calc R U . . .
C27 C 0.6330(3) 0.7359(2) 0.41763(15) 0.0366(6) Uani 1 1 d . U . . .
C271 C 0.7832(3) 0.7185(4) 0.4028(2) 0.0675(10) Uani 1 1 d . U . . .
H27A H 0.8176 0.6349 0.3921 0.101 Uiso 1 1 calc R U . . .
H27B H 0.8073 0.7439 0.4508 0.101 Uiso 1 1 calc R U . . .
H27C H 0.8211 0.7654 0.3560 0.101 Uiso 1 1 calc R U . . .
C272 C 0.5839(3) 0.8618(2) 0.44798(16) 0.0464(7) Uani 1 1 d . U . . .
H27D H 0.6208 0.9172 0.4063 0.070 Uiso 1 1 calc R U . . .
H27E H 0.6119 0.8735 0.4974 0.070 Uiso 1 1 calc R U . . .
H27F H 0.4873 0.8759 0.4597 0.070 Uiso 1 1 calc R U . . .
C273 C 0.5720(5) 0.6512(3) 0.48236(18) 0.0688(11) Uani 1 1 d . U . . .
H27G H 0.4763 0.6607 0.4886 0.103 Uiso 1 1 calc R U . . .
H27H H 0.5904 0.6685 0.5340 0.103 Uiso 1 1 calc R U . . .
H27I H 0.6100 0.5699 0.4660 0.103 Uiso 1 1 calc R U . . .
N3 N 0.47236(18) 0.92263(16) 0.24506(11) 0.0246(4) Uani 1 1 d . U . . .
C31 C 0.6049(2) 0.92423(19) 0.19639(14) 0.0246(4) Uani 1 1 d . U . . .
C32 C 0.7016(2) 0.96365(19) 0.22793(14) 0.0267(5) Uani 1 1 d . U . . .
H32 H 0.6793 0.9905 0.2825 0.032 Uiso 1 1 calc R U . . .
C33 C 0.8299(2) 0.9642(2) 0.18087(15) 0.0301(5) Uani 1 1 d . U . . .
C34 C 0.8600(2) 0.9265(2) 0.10057(15) 0.0319(5) Uani 1 1 d . U . . .
H34 H 0.9472 0.9267 0.0679 0.038 Uiso 1 1 calc R U . . .
C35 C 0.7658(2) 0.8885(2) 0.06723(14) 0.0305(5) Uani 1 1 d . U . . .
C36 C 0.6390(2) 0.8864(2) 0.11590(13) 0.0269(5) Uani 1 1 d . U . . .
H36 H 0.5744 0.8587 0.0940 0.032 Uiso 1 1 calc R U . . .
C331 C 0.9352(3) 1.0009(3) 0.21640(17) 0.0405(6) Uani 1 1 d . U . . .
H33A H 0.8936 1.0446 0.2669 0.061 Uiso 1 1 calc R U . . .
H33B H 0.9877 1.0515 0.1778 0.061 Uiso 1 1 calc R U . . .
H33C H 0.9926 0.9307 0.2276 0.061 Uiso 1 1 calc R U . . .
C351 C 0.8005(3) 0.8519(3) -0.02121(15) 0.0418(6) Uani 1 1 d . U . . .
H35A H 0.8064 0.9222 -0.0555 0.063 Uiso 1 1 calc R U . . .
H35B H 0.7320 0.8092 -0.0311 0.063 Uiso 1 1 calc R U . . .
H35C H 0.8856 0.8006 -0.0341 0.063 Uiso 1 1 calc R U . . .
C37 C 0.3846(2) 1.0399(2) 0.25037(14) 0.0272(5) Uani 1 1 d . U . . .
C371 C 0.4321(3) 1.1191(2) 0.17817(15) 0.0349(5) Uani 1 1 d . U . . .
H37A H 0.5193 1.1385 0.1785 0.052 Uiso 1 1 calc R U . . .
H37B H 0.3695 1.1918 0.1819 0.052 Uiso 1 1 calc R U . . .
H37C H 0.4378 1.0776 0.1277 0.052 Uiso 1 1 calc R U . . .
C372 C 0.2459(2) 1.0171(2) 0.24905(18) 0.0399(6) Uani 1 1 d . U . . .
H37D H 0.2497 0.9768 0.1985 0.060 Uiso 1 1 calc R U . . .
H37E H 0.1875 1.0924 0.2525 0.060 Uiso 1 1 calc R U . . .
H37F H 0.2116 0.9675 0.2953 0.060 Uiso 1 1 calc R U . . .
C373 C 0.3816(3) 1.1044(2) 0.32811(15) 0.0348(6) Uani 1 1 d . U . . .
H37G H 0.3487 1.0557 0.3751 0.052 Uiso 1 1 calc R U . . .
H37H H 0.3232 1.1796 0.3316 0.052 Uiso 1 1 calc R U . . .
H37I H 0.4710 1.1191 0.3274 0.052 Uiso 1 1 calc R U . . .
N4 N 0.37559(19) 0.67418(17) 0.25521(11) 0.0270(4) Uani 1 1 d D U . . .
C41 C 0.4129(2) 0.67835(19) 0.16787(13) 0.0256(5) Uani 1 1 d . U . . .
C42 C 0.3309(2) 0.7423(2) 0.12410(14) 0.0281(5) Uani 1 1 d . U . . .
H42 H 0.2500 0.7862 0.1525 0.034 Uiso 1 1 calc R U . . .
C43 C 0.3652(2) 0.7432(2) 0.03963(14) 0.0304(5) Uani 1 1 d . U . . .
C44 C 0.4863(2) 0.6813(2) -0.00084(15) 0.0315(5) Uani 1 1 d . U . . .
H44 H 0.5116 0.6825 -0.0584 0.038 Uiso 1 1 calc R U . . .
C45 C 0.5705(2) 0.6179(2) 0.04083(14) 0.0297(5) Uani 1 1 d . U . . .
C46 C 0.5323(2) 0.6161(2) 0.12526(14) 0.0279(5) Uani 1 1 d . U . . .
H46 H 0.5886 0.5716 0.1543 0.033 Uiso 1 1 calc R U . . .
C431 C 0.2723(3) 0.8069(3) -0.00664(17) 0.0412(6) Uani 1 1 d . U . . .
H43A H 0.1909 0.8417 0.0315 0.062 Uiso 1 1 calc R U . . .
H43B H 0.2513 0.7511 -0.0422 0.062 Uiso 1 1 calc R U . . .
H43C H 0.3142 0.8694 -0.0393 0.062 Uiso 1 1 calc R U . . .
C451 C 0.7005(3) 0.5502(2) -0.00365(16) 0.0392(6) Uani 1 1 d . U . . .
H45A H 0.6844 0.4798 -0.0287 0.059 Uiso 1 1 calc R U . . .
H45B H 0.7549 0.5266 0.0346 0.059 Uiso 1 1 calc R U . . .
H45C H 0.7467 0.6003 -0.0458 0.059 Uiso 1 1 calc R U . . .
C47 C 0.2813(9) 0.5881(9) 0.2898(6) 0.0305(17) Uani 0.64(3) 1 d D U P B 1
C471 C 0.3284(13) 0.4700(7) 0.2439(6) 0.0423(19) Uani 0.64(3) 1 d D U P B 1
H47A H 0.2671 0.4138 0.2663 0.063 Uiso 0.64(3) 1 calc R U P B 1
H47B H 0.3314 0.4826 0.1863 0.063 Uiso 0.64(3) 1 calc R U P B 1
H47C H 0.4168 0.4384 0.2497 0.063 Uiso 0.64(3) 1 calc R U P B 1
C472 C 0.2817(11) 0.5658(9) 0.3787(4) 0.0352(19) Uani 0.64(3) 1 d D U P B 1
H47D H 0.2204 0.5098 0.4017 0.053 Uiso 0.64(3) 1 calc R U P B 1
H47E H 0.3709 0.5331 0.3824 0.053 Uiso 0.64(3) 1 calc R U P B 1
H47F H 0.2540 0.6403 0.4089 0.053 Uiso 0.64(3) 1 calc R U P B 1
C473 C 0.1414(7) 0.6356(11) 0.2837(8) 0.048(2) Uani 0.64(3) 1 d D U P B 1
H47G H 0.0820 0.5780 0.3066 0.071 Uiso 0.64(3) 1 calc R U P B 1
H47H H 0.1112 0.7099 0.3140 0.071 Uiso 0.64(3) 1 calc R U P B 1
H47I H 0.1410 0.6494 0.2267 0.071 Uiso 0.64(3) 1 calc R U P B 1
C48 C 0.2664(16) 0.6011(15) 0.2894(11) 0.033(3) Uani 0.36(3) 1 d D U P B 2
C481 C 0.283(2) 0.4913(14) 0.2362(10) 0.043(3) Uani 0.36(3) 1 d D U P B 2
H48A H 0.2114 0.4445 0.2588 0.064 Uiso 0.36(3) 1 calc R U P B 2
H48B H 0.2793 0.5159 0.1810 0.064 Uiso 0.36(3) 1 calc R U P B 2
H48C H 0.3680 0.4435 0.2347 0.064 Uiso 0.36(3) 1 calc R U P B 2
C482 C 0.269(3) 0.5585(19) 0.3751(8) 0.051(5) Uani 0.36(3) 1 d D U P B 2
H48D H 0.1978 0.5114 0.3959 0.076 Uiso 0.36(3) 1 calc R U P B 2
H48E H 0.3544 0.5101 0.3736 0.076 Uiso 0.36(3) 1 calc R U P B 2
H48F H 0.2583 0.6268 0.4106 0.076 Uiso 0.36(3) 1 calc R U P B 2
C483 C 0.1301(11) 0.674(2) 0.2934(13) 0.050(3) Uani 0.36(3) 1 d D U P B 2
H48G H 0.0606 0.6252 0.3157 0.075 Uiso 0.36(3) 1 calc R U P B 2
H48H H 0.1182 0.7430 0.3283 0.075 Uiso 0.36(3) 1 calc R U P B 2
H48I H 0.1250 0.7000 0.2388 0.075 Uiso 0.36(3) 1 calc R U P B 2

loop_
_atom_site_aniso_label
_atom_site_aniso_U_11
_atom_site_aniso_U_22
_atom_site_aniso_U_33
_atom_site_aniso_U_23
_atom_site_aniso_U_13
_atom_site_aniso_U_12
V1 0.0306(2) 0.0257(2) 0.02004(19) 0.00098(14) -0.00508(15) -0.01247(15)
N1 0.0446(12) 0.0343(11) 0.0254(10) -0.0027(8) 0.0009(9) -0.0197(9)
P1 0.0424(5) 0.0436(5) 0.0309(5) 0.0029(4) 0.0077(4) -0.0083(4)
C1 0.075(3) 0.060(2) 0.033(2) -0.0153(17) 0.0125(19) -0.044(2)
C2 0.050(2) 0.0436(18) 0.0272(16) -0.0014(13) 0.0032(14) -0.0201(15)
C3 0.051(2) 0.039(2) 0.037(2) 0.0047(15) 0.0016(16) -0.0139(16)
C4 0.054(2) 0.058(3) 0.050(3) 0.008(2) -0.0102(18) -0.027(3)
C5 0.052(2) 0.052(2) 0.045(2) 0.0160(16) -0.0128(17) -0.0252(18)
P1A 0.0347(18) 0.065(2) 0.0250(16) -0.0002(14) -0.0034(13) -0.0157(15)
C1A 0.051(6) 0.047(5) 0.039(7) -0.016(5) 0.004(5) -0.023(4)
C2A 0.044(5) 0.041(5) 0.035(5) 0.001(4) -0.010(4) -0.018(4)
C3A 0.051(2) 0.039(2) 0.037(2) 0.0047(15) 0.0016(16) -0.0139(16)
C4A 0.054(2) 0.058(3) 0.050(3) 0.008(2) -0.0102(18) -0.027(3)
C5A 0.052(2) 0.052(2) 0.045(2) 0.0160(16) -0.0128(17) -0.0252(18)
N2 0.0372(11) 0.0274(10) 0.0229(9) 0.0033(7) -0.0121(8) -0.0124(8)
C21 0.0370(13) 0.0274(11) 0.0314(12) 0.0021(9) -0.0168(10) -0.0071(9)
C22 0.0475(15) 0.0298(12) 0.0407(14) 0.0046(10) -0.0231(12) -0.0117(11)
C23 0.0539(16) 0.0288(12) 0.0536(17) -0.0008(11) -0.0307(14) -0.0054(11)
C24 0.0469(16) 0.0356(14) 0.0534(17) -0.0106(12) -0.0259(13) 0.0046(11)
C25 0.0338(13) 0.0412(14) 0.0445(15) -0.0046(11) -0.0198(11) -0.0005(11)
C26 0.0341(12) 0.0287(11) 0.0326(12) 0.0004(9) -0.0159(10) -0.0053(9)
C231 0.074(2) 0.0282(14) 0.083(2) -0.0044(14) -0.0390(19) -0.0087(14)
C251 0.0347(14) 0.0570(18) 0.0515(18) -0.0139(14) -0.0072(13) 0.0008(13)
C27 0.0537(16) 0.0384(13) 0.0250(12) 0.0038(10) -0.0199(11) -0.0132(12)
C271 0.067(2) 0.092(3) 0.058(2) -0.0174(19) -0.0422(18) -0.0049(18)
C272 0.075(2) 0.0430(15) 0.0300(14) -0.0019(11) -0.0216(14) -0.0208(14)
C273 0.139(3) 0.0501(18) 0.0319(16) 0.0138(13) -0.0350(19) -0.041(2)
N3 0.0244(9) 0.0265(9) 0.0226(9) 0.0004(7) -0.0034(7) -0.0072(7)
C31 0.0251(11) 0.0221(10) 0.0273(11) 0.0059(8) -0.0060(9) -0.0079(8)
C32 0.0285(11) 0.0260(11) 0.0270(11) 0.0020(9) -0.0070(9) -0.0084(9)
C33 0.0268(11) 0.0292(12) 0.0363(13) 0.0063(10) -0.0095(10) -0.0091(9)
C34 0.0271(12) 0.0333(12) 0.0337(13) 0.0064(10) -0.0030(10) -0.0084(10)
C35 0.0331(12) 0.0289(12) 0.0276(12) 0.0024(9) -0.0039(10) -0.0057(9)
C36 0.0280(11) 0.0287(11) 0.0246(11) 0.0024(9) -0.0053(9) -0.0083(9)
C331 0.0307(13) 0.0480(16) 0.0472(16) 0.0060(12) -0.0129(12) -0.0152(11)
C351 0.0421(15) 0.0497(16) 0.0293(13) -0.0028(11) 0.0022(11) -0.0114(12)
C37 0.0264(11) 0.0263(11) 0.0286(12) -0.0013(9) -0.0046(9) -0.0066(9)
C371 0.0395(14) 0.0306(12) 0.0343(13) 0.0040(10) -0.0097(11) -0.0045(10)
C372 0.0295(13) 0.0378(14) 0.0521(17) -0.0070(12) -0.0090(12) -0.0039(10)
C373 0.0412(14) 0.0310(12) 0.0317(13) -0.0035(10) -0.0038(11) -0.0124(11)
N4 0.0301(10) 0.0284(9) 0.0244(9) -0.0004(7) -0.0052(8) -0.0124(8)
C41 0.0291(11) 0.0262(11) 0.0249(11) 0.0003(8) -0.0085(9) -0.0117(9)
C42 0.0290(12) 0.0265(11) 0.0291(12) -0.0013(9) -0.0058(9) -0.0072(9)
C43 0.0337(12) 0.0311(12) 0.0288(12) 0.0024(9) -0.0099(10) -0.0093(10)
C44 0.0367(13) 0.0360(13) 0.0245(11) -0.0006(9) -0.0080(10) -0.0128(10)
C45 0.0298(12) 0.0302(12) 0.0297(12) -0.0053(9) -0.0055(9) -0.0087(9)
C46 0.0297(12) 0.0275(11) 0.0295(12) -0.0027(9) -0.0097(9) -0.0092(9)
C431 0.0430(15) 0.0447(15) 0.0385(15) 0.0068(12) -0.0156(12) -0.0059(12)
C451 0.0350(14) 0.0449(15) 0.0368(14) -0.0074(11) -0.0035(11) -0.0097(11)
C47 0.036(3) 0.033(3) 0.027(3) 0.004(2) -0.008(2) -0.020(2)
C471 0.059(5) 0.035(3) 0.038(3) -0.002(2) -0.009(3) -0.025(3)
C472 0.043(4) 0.036(4) 0.029(3) 0.011(2) -0.004(3) -0.025(3)
C473 0.038(3) 0.048(5) 0.062(5) 0.021(4) -0.013(3) -0.027(2)
C48 0.042(5) 0.034(5) 0.027(5) 0.000(4) -0.008(4) -0.021(4)
C481 0.055(8) 0.040(5) 0.037(5) 0.003(4) -0.006(5) -0.028(5)
C482 0.071(10) 0.057(9) 0.036(6) 0.005(5) -0.022(5) -0.034(7)
C483 0.037(4) 0.057(8) 0.056(6) 0.005(6) -0.003(4) -0.022(4)

loop_
_atom_type_symbol
_atom_type_description
_atom_type_scat_dispersion_real
_atom_type_scat_dispersion_imag
_atom_type_scat_source
C C 0.0033 0.0016 'International Tables Vol C Tables 4.2.6.8 and 6.1.1.4'
H H 0.0000 0.0000 'International Tables Vol C Tables 4.2.6.8 and 6.1.1.4'
N N 0.0061 0.0033 'International Tables Vol C Tables 4.2.6.8 and 6.1.1.4'
P P 0.1023 0.0942 'International Tables Vol C Tables 4.2.6.8 and 6.1.1.4'
V V 0.3005 0.5294 'International Tables Vol C Tables 4.2.6.8 and 6.1.1.4'

loop_
_geom_angle_atom_site_label_1
_geom_angle_atom_site_label_2
_geom_angle_atom_site_label_3
_geom_angle
N1 V1 N4 106.76(9)
N1 V1 N3 106.42(9)
N4 V1 N3 112.47(8)
N1 V1 N2 108.87(10)
N4 V1 N2 111.58(8)
N3 V1 N2 110.47(8)
V1 N1 P1 160.09(15)
V1 N1 P1A 146.14(19)
N1 P1 C1 103.82(18)
N1 P1 C2 102.36(14)
C1 P1 C2 47.35(15)
C2 C1 P1 67.7(2)
C2 C1 H1A 116.9
P1 C1 H1A 116.9
C2 C1 H1B 116.9
P1 C1 H1B 116.9
H1A C1 H1B 113.9
C1 C2 C3 118.6(3)
C1 C2 P1 64.9(2)
C3 C2 P1 116.4(3)
C1 C2 H2 115.8
C3 C2 H2 115.8
P1 C2 H2 115.8
C4 C3 C2 118.9(10)
C4 C3 C5 59.4(4)
C2 C3 C5 118.3(4)
C4 C3 H3 116.1
C2 C3 H3 116.1
C5 C3 H3 116.1
C5 C4 C3 61.0(3)
C5 C4 H4A 117.7
C3 C4 H4A 117.7
C5 C4 H4B 117.7
C3 C4 H4B 117.7
H4A C4 H4B 114.8
C4 C5 C3 59.7(3)
C4 C5 H5A 117.8
C3 C5 H5A 117.8
C4 C5 H5B 117.8
C3 C5 H5B 117.8
H5A C5 H5B 114.9
N1 P1A C1A 95.6(5)
N1 P1A C2A 94.6(4)
C1A P1A C2A 48.2(4)
C2A C1A P1A 67.0(6)
C2A C1A H1A1 117.0
P1A C1A H1A1 117.0
C2A C1A H1A2 117.0
P1A C1A H1A2 117.0
H1A1 C1A H1A2 114.0
C3A C2A C1A 120.7(11)
C3A C2A P1A 121.2(10)
C1A C2A P1A 64.8(6)
C3A C2A H2A 113.8
C1A C2A H2A 113.8
P1A C2A H2A 113.8
C2A C3A C4A 124(4)
C2A C3A C5A 118.2(14)
C4A C3A C5A 59.3(9)
C2A C3A H3A 114.8
C4A C3A H3A 114.8
C5A C3A H3A 114.8
C5A C4A C3A 61.2(7)
C5A C4A H4A1 117.6
C3A C4A H4A1 117.6
C5A C4A H4A2 117.6
C3A C4A H4A2 117.6
H4A1 C4A H4A2 114.8
C4A C5A C3A 59.5(8)
C4A C5A H5A1 117.8
C3A C5A H5A1 117.8
C4A C5A H5A2 117.8
C3A C5A H5A2 117.8
H5A1 C5A H5A2 115.0
C21 N2 C27 114.68(19)
C21 N2 V1 115.34(14)
C27 N2 V1 129.23(17)
C26 C21 C22 118.7(2)
C26 C21 N2 119.9(2)
C22 C21 N2 121.5(2)
C23 C22 C21 121.3(3)
C23 C22 H22 119.3
C21 C22 H22 119.3
C24 C23 C22 118.8(2)
C24 C23 C231 121.6(3)
C22 C23 C231 119.6(3)
C23 C24 C25 121.6(3)
C23 C24 H24 119.2
C25 C24 H24 119.2
C24 C25 C26 118.4(3)
C24 C25 C251 121.6(3)
C26 C25 C251 120.0(2)
C21 C26 C25 121.1(2)
C21 C26 H26 119.4
C25 C26 H26 119.4
C23 C231 H23A 109.5
C23 C231 H23B 109.5
H23A C231 H23B 109.5
C23 C231 H23C 109.5
H23A C231 H23C 109.5
H23B C231 H23C 109.5
C25 C251 H25A 109.5
C25 C251 H25B 109.5
H25A C251 H25B 109.5
C25 C251 H25C 109.5
H25A C251 H25C 109.5
H25B C251 H25C 109.5
N2 C27 C272 109.6(2)
N2 C27 C273 110.3(2)
C272 C27 C273 108.7(2)
N2 C27 C271 110.3(2)
C272 C27 C271 106.9(2)
C273 C27 C271 110.9(3)
C27 C271 H27A 109.5
C27 C271 H27B 109.5
H27A C271 H27B 109.5
C27 C271 H27C 109.5
H27A C271 H27C 109.5
H27B C271 H27C 109.5
C27 C272 H27D 109.5
C27 C272 H27E 109.5
H27D C272 H27E 109.5
C27 C272 H27F 109.5
H27D C272 H27F 109.5
H27E C272 H27F 109.5
C27 C273 H27G 109.5
C27 C273 H27H 109.5
H27G C273 H27H 109.5
C27 C273 H27I 109.5
H27G C273 H27I 109.5
H27H C273 H27I 109.5
C31 N3 C37 114.29(17)
C31 N3 V1 116.47(14)
C37 N3 V1 128.16(14)
C36 C31 C32 118.7(2)
C36 C31 N3 119.9(2)
C32 C31 N3 121.4(2)
C33 C32 C31 121.2(2)
C33 C32 H32 119.4
C31 C32 H32 119.4
C32 C33 C34 118.5(2)
C32 C33 C331 120.9(2)
C34 C33 C331 120.5(2)
C35 C34 C33 121.6(2)
C35 C34 H34 119.2
C33 C34 H34 119.2
C34 C35 C36 118.9(2)
C34 C35 C351 120.3(2)
C36 C35 C351 120.8(2)
C35 C36 C31 121.1(2)
C35 C36 H36 119.4
C31 C36 H36 119.4
C33 C331 H33A 109.5
C33 C331 H33B 109.5
H33A C331 H33B 109.5
C33 C331 H33C 109.5
H33A C331 H33C 109.5
H33B C331 H33C 109.5
C35 C351 H35A 109.5
C35 C351 H35B 109.5
H35A C351 H35B 109.5
C35 C351 H35C 109.5
H35A C351 H35C 109.5
H35B C351 H35C 109.5
N3 C37 C371 111.94(18)
N3 C37 C373 109.99(19)
C371 C37 C373 108.51(19)
N3 C37 C372 108.38(18)
C371 C37 C372 107.3(2)
C373 C37 C372 110.7(2)
C37 C371 H37A 109.5
C37 C371 H37B 109.5
H37A C371 H37B 109.5
C37 C371 H37C 109.5
H37A C371 H37C 109.5
H37B C371 H37C 109.5
C37 C372 H37D 109.5
C37 C372 H37E 109.5
H37D C372 H37E 109.5
C37 C372 H37F 109.5
H37D C372 H37F 109.5
H37E C372 H37F 109.5
C37 C373 H37G 109.5
C37 C373 H37H 109.5
H37G C373 H37H 109.5
C37 C373 H37I 109.5
H37G C373 H37I 109.5
H37H C373 H37I 109.5
C41 N4 C47 114.5(4)
C41 N4 C48 114.0(7)
C41 N4 V1 115.33(14)
C47 N4 V1 129.9(4)
C48 N4 V1 129.0(7)
C46 C41 C42 118.6(2)
C46 C41 N4 120.0(2)
C42 C41 N4 121.5(2)
C43 C42 C41 121.4(2)
C43 C42 H42 119.3
C41 C42 H42 119.3
C42 C43 C44 118.4(2)
C42 C43 C431 120.7(2)
C44 C43 C431 120.9(2)
C45 C44 C43 121.6(2)
C45 C44 H44 119.2
C43 C44 H44 119.2
C44 C45 C46 118.8(2)
C44 C45 C451 121.1(2)
C46 C45 C451 120.1(2)
C45 C46 C41 121.2(2)
C45 C46 H46 119.4
C41 C46 H46 119.4
C43 C431 H43A 109.5
C43 C431 H43B 109.5
H43A C431 H43B 109.5
C43 C431 H43C 109.5
H43A C431 H43C 109.5
H43B C431 H43C 109.5
C45 C451 H45A 109.5
C45 C451 H45B 109.5
H45A C451 H45B 109.5
C45 C451 H45C 109.5
H45A C451 H45C 109.5
H45B C451 H45C 109.5
N4 C47 C473 111.2(6)
N4 C47 C472 108.9(6)
C473 C47 C472 109.5(6)
N4 C47 C471 109.4(6)
C473 C47 C471 109.8(6)
C472 C47 C471 108.0(6)
C47 C471 H47A 109.5
C47 C471 H47B 109.5
H47A C471 H47B 109.5
C47 C471 H47C 109.5
H47A C471 H47C 109.5
H47B C471 H47C 109.5
C47 C472 H47D 109.5
C47 C472 H47E 109.5
H47D C472 H47E 109.5
C47 C472 H47F 109.5
H47D C472 H47F 109.5
H47E C472 H47F 109.5
C47 C473 H47G 109.5
C47 C473 H47H 109.5
H47G C473 H47H 109.5
C47 C473 H47I 109.5
H47G C473 H47I 109.5
H47H C473 H47I 109.5
N4 C48 C482 111.0(11)
N4 C48 C481 110.1(10)
C482 C48 C481 107.6(11)
N4 C48 C483 110.7(10)
C482 C48 C483 108.2(11)
C481 C48 C483 109.1(10)
C48 C481 H48A 109.5
C48 C481 H48B 109.5
H48A C481 H48B 109.5
C48 C481 H48C 109.5
H48A C481 H48C 109.5
H48B C481 H48C 109.5
C48 C482 H48D 109.5
C48 C482 H48E 109.5
H48D C482 H48E 109.5
C48 C482 H48F 109.5
H48D C482 H48F 109.5
H48E C482 H48F 109.5
C48 C483 H48G 109.5
C48 C483 H48H 109.5
H48G C483 H48H 109.5
C48 C483 H48I 109.5
H48G C483 H48I 109.5
H48H C483 H48I 109.5

loop_
_geom_bond_atom_site_label_1
_geom_bond_atom_site_label_2
_geom_bond_distance
V1 N1 1.675(2)
V1 N4 1.8889(18)
V1 N3 1.8938(19)
V1 N2 1.894(2)
N1 P1 1.732(2)
N1 P1A 1.767(4)
P1 C1 1.842(4)
P1 C2 1.882(3)
C1 C2 1.496(5)
C1 H1A 0.9900
C1 H1B 0.9900
C2 C3 1.497(5)
C2 H2 1.0000
C3 C4 1.481(6)
C3 C5 1.500(5)
C3 H3 1.0000
C4 C5 1.476(8)
C4 H4A 0.9900
C4 H4B 0.9900
C5 H5A 0.9900
C5 H5B 0.9900
P1A C1A 1.838(12)
P1A C2A 1.870(11)
C1A C2A 1.514(13)
C1A H1A1 0.9900
C1A H1A2 0.9900
C2A C3A 1.473(13)
C2A H2A 1.0000
C3A C4A 1.484(16)
C3A C5A 1.509(14)
C3A H3A 1.0000
C4A C5A 1.480(17)
C4A H4A1 0.9900
C4A H4A2 0.9900
C5A H5A1 0.9900
C5A H5A2 0.9900
N2 C21 1.441(3)
N2 C27 1.499(3)
C21 C26 1.394(3)
C21 C22 1.399(3)
C22 C23 1.392(4)
C22 H22 0.9500
C23 C24 1.386(4)
C23 C231 1.522(4)
C24 C25 1.397(4)
C24 H24 0.9500
C25 C26 1.401(3)
C25 C251 1.505(4)
C26 H26 0.9500
C231 H23A 0.9800
C231 H23B 0.9800
C231 H23C 0.9800
C251 H25A 0.9800
C251 H25B 0.9800
C251 H25C 0.9800
C27 C272 1.523(4)
C27 C273 1.526(4)
C27 C271 1.528(4)
C271 H27A 0.9800
C271 H27B 0.9800
C271 H27C 0.9800
C272 H27D 0.9800
C272 H27E 0.9800
C272 H27F 0.9800
C273 H27G 0.9800
C273 H27H 0.9800
C273 H27I 0.9800
N3 C31 1.440(3)
N3 C37 1.511(3)
C31 C36 1.396(3)
C31 C32 1.400(3)
C32 C33 1.392(3)
C32 H32 0.9500
C33 C34 1.394(3)
C33 C331 1.506(3)
C34 C35 1.388(3)
C34 H34 0.9500
C35 C36 1.392(3)
C35 C351 1.518(3)
C36 H36 0.9500
C331 H33A 0.9800
C331 H33B 0.9800
C331 H33C 0.9800
C351 H35A 0.9800
C351 H35B 0.9800
C351 H35C 0.9800
C37 C371 1.528(3)
C37 C373 1.530(3)
C37 C372 1.531(3)
C371 H37A 0.9800
C371 H37B 0.9800
C371 H37C 0.9800
C372 H37D 0.9800
C372 H37E 0.9800
C372 H37F 0.9800
C373 H37G 0.9800
C373 H37H 0.9800
C373 H37I 0.9800
N4 C41 1.443(3)
N4 C47 1.503(7)
N4 C48 1.510(12)
C41 C46 1.395(3)
C41 C42 1.397(3)
C42 C43 1.394(3)
C42 H42 0.9500
C43 C44 1.395(3)
C43 C431 1.504(4)
C44 C45 1.386(3)
C44 H44 0.9500
C45 C46 1.394(3)
C45 C451 1.508(3)
C46 H46 0.9500
C431 H43A 0.9800
C431 H43B 0.9800
C431 H43C 0.9800
C451 H45A 0.9800
C451 H45B 0.9800
C451 H45C 0.9800
C47 C473 1.528(9)
C47 C472 1.529(9)
C47 C471 1.541(9)
C471 H47A 0.9800
C471 H47B 0.9800
C471 H47C 0.9800
C472 H47D 0.9800
C472 H47E 0.9800
C472 H47F 0.9800
C473 H47G 0.9800
C473 H47H 0.9800
C473 H47I 0.9800
C48 C482 1.532(15)
C48 C481 1.540(15)
C48 C483 1.544(15)
C481 H48A 0.9800
C481 H48B 0.9800
C481 H48C 0.9800
C482 H48D 0.9800
C482 H48E 0.9800
C482 H48F 0.9800
C483 H48G 0.9800
C483 H48H 0.9800
C483 H48I 0.9800
